data_2211061
loop_
_publ_author_name
'Saeed, Aamer'
'Gotoh, Kazuma'
'Ishida, Hiroyuki'

_publ_section_title
;
 2,4-Dimethoxy-6-methylbenzoic acid
;
_journal_issue 11
_journal_name_full 'Acta Crystallographica Section E'
_journal_page_first o4994
_journal_page_last o4996
_journal_paper_doi 10.1107/S1600536806041377
_journal_volume 62
_journal_year 2006
_chemical_formula_moiety 'C10 H12 O4 '
_chemical_formula_sum 'C10 H12 O4'
_chemical_formula_weight 196.20
_space_group_IT_number 2
_symmetry_cell_setting triclinic
_symmetry_space_group_name_Hall '-P 1'
_symmetry_space_group_name_H-M 'P -1'
_cell_angle_alpha 88.847(2)
_cell_angle_beta 75.7410(19)
_cell_angle_gamma 70.0857(19)
_cell_formula_units_Z 2
_cell_length_a 7.3211(3)
_cell_length_b 8.3536(4)
_cell_length_c 8.5798(4)
_cell_measurement_reflns_used 6151
_cell_measurement_temperature 150(2)
_cell_measurement_theta_max 30.0
_cell_measurement_theta_min 3.1
_cell_volume 476.97(4)
_computing_cell_refinement PROCESS-AUTO
_computing_data_collection 'PROCESS-AUTO (Rigaku/MSC, 2004)'
_computing_data_reduction 'CrystalStructure (Rigaku/MSC, 2004)'
_computing_molecular_graphics 'ORTEP-3 (Farrugia, 1997)'
_computing_publication_material 'CrystalStructure and PLATON (Spek, 2003)'
_computing_structure_refinement 'SHELXL97 (Sheldrick, 1997)'
_computing_structure_solution 'SIR92 (Altomare <i>et al.</i>,  1994)'
_diffrn_ambient_temperature 150(2)
_diffrn_detector_area_resol_mean 10.00
_diffrn_measured_fraction_theta_full 0.983
_diffrn_measured_fraction_theta_max 0.968
_diffrn_measurement_device_type 'Rigaku RAXIS-RAPID II'
_diffrn_measurement_method \w
_diffrn_radiation_type 'Mo K\a'
_diffrn_radiation_wavelength 0.71075
_diffrn_reflns_av_R_equivalents 0.031
_diffrn_reflns_limit_h_max 10
_diffrn_reflns_limit_h_min -10
_diffrn_reflns_limit_k_max 11
_diffrn_reflns_limit_k_min -11
_diffrn_reflns_limit_l_max 12
_diffrn_reflns_limit_l_min -11
_diffrn_reflns_number 7011
_diffrn_reflns_theta_full 25.00
_diffrn_reflns_theta_max 29.98
_diffrn_reflns_theta_min 3.06
_diffrn_standards_number 0
_exptl_absorpt_coefficient_mu 0.106
_exptl_absorpt_correction_T_max 0.974
_exptl_absorpt_correction_T_min 0.850
_exptl_absorpt_correction_type multi-scan
_exptl_absorpt_process_details
;
(ABSCOR;   Higashi, 1995)
;
_exptl_crystal_colour colorless
_exptl_crystal_density_diffrn 1.366
_exptl_crystal_density_method 'not measured'
_exptl_crystal_description block
_exptl_crystal_F_000 208.00
_exptl_crystal_size_max 0.55
_exptl_crystal_size_mid 0.50
_exptl_crystal_size_min 0.25
_refine_diff_density_max 0.287
_refine_diff_density_min -0.319
_refine_ls_extinction_method none
_refine_ls_goodness_of_fit_ref 1.078
_refine_ls_hydrogen_treatment mixed
_refine_ls_matrix_type full
_refine_ls_number_parameters 140
_refine_ls_number_reflns 2687
_refine_ls_restrained_S_all 1.078
_refine_ls_R_factor_all 0.0443
_refine_ls_R_factor_gt 0.0372
_refine_ls_shift/su_max 0.000
_refine_ls_shift/su_mean 0.000
_refine_ls_structure_factor_coef Fsqd
_refine_ls_weighting_details 'w = 1/[\s^2^(Fo^2^)+(0.0634P)^2^+0.086P] where P=(Fo^2^+2Fc^2^)/3'
_refine_ls_weighting_scheme calc
_refine_ls_wR_factor_gt 0.1056
_refine_ls_wR_factor_ref 0.1112
_reflns_number_gt 2301
_reflns_number_total 2687
_reflns_threshold_expression I>2\s(I)
_cod_data_source_file hk2147.cif
_cod_data_source_block I
_cod_depositor_comments
;
The following automatic conversions were performed:
'_symmetry_cell_setting' value ' triclinic' changed to 'triclinic'
according to '/home/saulius/struct/CIF-dictionaries/cif_core.dic'
dictionary named 'cif_core.dic' version 2.4.1 from 2010-06-29.

Automatic conversion script
Id: cif_fix_enum 1527 2010-12-29 10:47:43Z saulius 

The following automatic conversions were performed:

'_symmetry_cell_setting' value ' triclinic' changed to 'triclinic'
according to /home/saulius/struct/CIF-dictionaries/cif_core.dic
dictionary named 'cif_core.dic' version 2.4.1 from 2010-06-29.

Automatic conversion script
Id: cif_fix_values 1715 2011-07-08 13:25:40Z adriana 
;
_cod_original_formula_sum 'C10 H12 O4 '
_cod_database_code 2211061
_cod_database_fobs_code 2211061

loop_
_symmetry_equiv_pos_as_xyz
'x, y, z'
'-x, -y, -z'

loop_
_atom_site_type_symbol
_atom_site_label
_atom_site_fract_x
_atom_site_fract_y
_atom_site_fract_z
_atom_site_U_iso_or_equiv
_atom_site_adp_type
_atom_site_calc_flag
_atom_site_refinement_flags
_atom_site_occupancy
O O1 0.50299(12) 0.20765(9) 0.50292(10) 0.03001(18) Uani d . 1
O O2 0.33729(11) 0.08888(8) 0.38392(9) 0.02661(17) Uani d . 1
O O3 0.39058(12) 0.22523(8) 0.09065(8) 0.02831(18) Uani d . 1
O O4 0.07362(12) 0.82553(8) 0.12510(9) 0.02782(18) Uani d . 1
C C1 0.30530(13) 0.37886(10) 0.34056(10) 0.01800(17) Uani d . 1
C C2 0.30590(13) 0.37919(10) 0.17533(10) 0.01980(18) Uani d . 1
C C3 0.22875(13) 0.53113(11) 0.10681(10) 0.02102(18) Uani d . 1
H H3 0.2306 0.5312 -0.0020 0.025 Uiso calc R 1
C C4 0.14833(13) 0.68379(11) 0.20279(11) 0.02028(18) Uani d . 1
C C5 0.14658(13) 0.68605(10) 0.36508(10) 0.01975(18) Uani d . 1
H H5 0.0922 0.7890 0.4274 0.024 Uiso calc R 1
C C6 0.22656(12) 0.53363(10) 0.43470(10) 0.01795(17) Uani d . 1
C C7 0.38594(13) 0.21432(10) 0.41187(10) 0.01870(17) Uani d . 1
C C8 0.38676(17) 0.21950(13) -0.07482(12) 0.0298(2) Uani d . 1
H H8A 0.2501 0.2636 -0.0826 0.045 Uiso calc R 1
H H8B 0.4480 0.1036 -0.1198 0.045 Uiso calc R 1
H H8C 0.4596 0.2875 -0.1333 0.045 Uiso calc R 1
C C9 -0.0101(2) 0.98688(12) 0.21640(14) 0.0354(3) Uani d . 1
H H9A -0.1192 0.9857 0.3049 0.053 Uiso calc R 1
H H9B -0.0586 1.0757 0.1484 0.053 Uiso calc R 1
H H9C 0.0915 1.0075 0.2571 0.053 Uiso calc R 1
C C10 0.21727(14) 0.54317(11) 0.61205(10) 0.02157(18) Uani d . 1
H H10A 0.3491 0.5250 0.6255 0.032 Uiso calc R 1
H H10B 0.1690 0.4570 0.6634 0.032 Uiso calc R 1
H H10C 0.1278 0.6537 0.6601 0.032 Uiso calc R 1
H H1 0.544(4) 0.115(4) 0.535(3) 0.025(8) Uiso d P 0.56(4)
H H2 0.392(6) -0.004(5) 0.418(5) 0.041(13) Uiso d P 0.44(4)

loop_
_atom_site_aniso_label
_atom_site_aniso_U_11
_atom_site_aniso_U_22
_atom_site_aniso_U_33
_atom_site_aniso_U_12
_atom_site_aniso_U_13
_atom_site_aniso_U_23
O1 0.0372(4) 0.0232(3) 0.0361(4) -0.0091(3) -0.0233(3) 0.0089(3)
O2 0.0359(4) 0.0165(3) 0.0303(4) -0.0093(3) -0.0135(3) 0.0040(3)
O3 0.0426(4) 0.0174(3) 0.0181(3) -0.0006(3) -0.0093(3) -0.0026(2)
O4 0.0424(4) 0.0155(3) 0.0233(3) -0.0036(3) -0.0138(3) 0.0044(2)
C1 0.0208(4) 0.0148(3) 0.0180(4) -0.0044(3) -0.0068(3) 0.0018(3)
C2 0.0235(4) 0.0159(4) 0.0179(4) -0.0039(3) -0.0055(3) -0.0006(3)
C3 0.0264(4) 0.0185(4) 0.0165(4) -0.0049(3) -0.0064(3) 0.0018(3)
C4 0.0236(4) 0.0158(3) 0.0212(4) -0.0052(3) -0.0079(3) 0.0040(3)
C5 0.0234(4) 0.0147(3) 0.0204(4) -0.0050(3) -0.0065(3) 0.0002(3)
C6 0.0200(4) 0.0165(3) 0.0179(4) -0.0061(3) -0.0062(3) 0.0014(3)
C7 0.0213(4) 0.0154(3) 0.0178(4) -0.0039(3) -0.0056(3) 0.0004(3)
C8 0.0423(6) 0.0249(4) 0.0187(4) -0.0062(4) -0.0086(4) -0.0034(3)
C9 0.0545(7) 0.0161(4) 0.0300(5) -0.0020(4) -0.0158(5) 0.0031(4)
C10 0.0275(4) 0.0205(4) 0.0173(4) -0.0079(3) -0.0072(3) 0.0009(3)

loop_
_atom_type_symbol
_atom_type_description
_atom_type_scat_dispersion_real
_atom_type_scat_dispersion_imag
_atom_type_scat_source
C C 0.003 0.002
;
International Tables for Crystallography
(1992, Vol. C, Tables 4.2.6.8 and 6.1.1.4)
;
H H 0.000 0.000
;
International Tables for Crystallography
(1992, Vol. C, Table 6.1.1.4)
;
O O 0.011 0.006
;
International Tables for Crystallography
(1992, Vol. C, Tables 4.2.6.8 and 6.1.1.4)
;

loop_
_geom_angle_atom_site_label_1
_geom_angle_atom_site_label_2
_geom_angle_atom_site_label_3
_geom_angle
C7 O1 H1 111.8(17)
C7 O2 H2 119(2)
C2 O3 C8 117.80(7)
C4 O4 C9 117.73(7)
C6 C1 C2 119.52(7)
C6 C1 C7 120.95(7)
C2 C1 C7 119.52(7)
O3 C2 C3 123.31(8)
O3 C2 C1 116.18(7)
C3 C2 C1 120.49(8)
C2 C3 C4 119.25(8)
C2 C3 H3 120.4
C4 C3 H3 120.4
O4 C4 C5 124.09(8)
O4 C4 C3 114.82(8)
C5 C4 C3 121.09(8)
C4 C5 C6 120.05(8)
C4 C5 H5 120.0
C6 C5 H5 120.0
C5 C6 C1 119.59(8)
C5 C6 C10 117.82(7)
C1 C6 C10 122.55(7)
O2 C7 O1 122.52(8)
O2 C7 C1 120.32(8)
O1 C7 C1 117.15(7)
O3 C8 H8A 109.5
O3 C8 H8B 109.5
H8A C8 H8B 109.5
O3 C8 H8C 109.5
H8A C8 H8C 109.5
H8B C8 H8C 109.5
O4 C9 H9A 109.5
O4 C9 H9B 109.5
H9A C9 H9B 109.5
O4 C9 H9C 109.5
H9A C9 H9C 109.5
H9B C9 H9C 109.5
C6 C10 H10A 109.5
C6 C10 H10B 109.5
H10A C10 H10B 109.5
C6 C10 H10C 109.5
H10A C10 H10C 109.5
H10B C10 H10C 109.5

loop_
_geom_bond_atom_site_label_1
_geom_bond_atom_site_label_2
_geom_bond_distance
O1 C7 1.2819(11)
O1 H1 0.80(3)
O2 C7 1.2605(11)
O2 H2 0.83(4)
O3 C2 1.3560(10)
O3 C8 1.4289(11)
O4 C4 1.3609(10)
O4 C9 1.4314(12)
C1 C6 1.4004(11)
C1 C2 1.4165(12)
C1 C7 1.4844(11)
C2 C3 1.3859(11)
C3 C4 1.3940(12)
C3 H3 0.9300
C4 C5 1.3898(12)
C5 C6 1.3980(11)
C5 H5 0.9300
C6 C10 1.5088(12)
C8 H8A 0.9599
C8 H8B 0.9599
C8 H8C 0.9599
C9 H9A 0.9599
C9 H9B 0.9599
C9 H9C 0.9599
C10 H10A 0.9599
C10 H10B 0.9599
C10 H10C 0.9599

loop_
_geom_hbond_atom_site_label_D
_geom_hbond_atom_site_label_H
_geom_hbond_atom_site_label_A
_geom_hbond_site_symmetry_A
_geom_hbond_distance_DH
_geom_hbond_distance_HA
_geom_hbond_distance_DA
_geom_hbond_angle_DHA
_geom_hbond_publ_flag
O1 H1 O2 2_656 0.80(2) 1.84(2) 2.6335(9) 172(3) y
O2 H2 O1 2_656 0.83(4) 1.81(4) 2.6335(9) 177(4) y
C9 H9C O2 1_565 0.96 2.59 3.5477(17) 174 y
C9 H9B O4 2_575 0.96 2.49 3.3536(14) 150 y

loop_
_geom_torsion_atom_site_label_1
_geom_torsion_atom_site_label_2
_geom_torsion_atom_site_label_3
_geom_torsion_atom_site_label_4
_geom_torsion
C8 O3 C2 C3 -4.46(14)
C8 O3 C2 C1 177.53(8)
C6 C1 C2 O3 177.87(8)
C7 C1 C2 O3 -2.85(13)
C6 C1 C2 C3 -0.20(13)
C7 C1 C2 C3 179.08(8)
O3 C2 C3 C4 -178.64(8)
C1 C2 C3 C4 -0.72(14)
C9 O4 C4 C5 0.63(14)
C9 O4 C4 C3 -179.58(9)
C2 C3 C4 O4 -179.02(8)
C2 C3 C4 C5 0.78(14)
O4 C4 C5 C6 179.87(8)
C3 C4 C5 C6 0.09(14)
C4 C5 C6 C1 -1.01(13)
C4 C5 C6 C10 -178.89(8)
C2 C1 C6 C5 1.07(13)
C7 C1 C6 C5 -178.21(8)
C2 C1 C6 C10 178.84(8)
C7 C1 C6 C10 -0.43(13)
C6 C1 C7 O2 133.29(9)
C2 C1 C7 O2 -45.99(12)
C6 C1 C7 O1 -45.88(12)
C2 C1 C7 O1 134.85(9)
